data_2217317
loop_
_publ_author_name
'Vembu, Nagarajan'
'Fronczek, Frank R. '
'Petit, Celine'
'Devocelle, Marc'

_publ_section_title
;
 Benzyl <i>N</i>-[2-(1<i>H</i>-indol-3-yl)ethyl]dithiocarbamate
;
_journal_coeditor_code SJ2455
_journal_issue 1
_journal_name_full 'Acta Crystallographica Section E'
_journal_page_first o288
_journal_page_last o289
_journal_paper_doi 10.1107/S1600536807066524
_journal_volume 64
_journal_year 2008
_chemical_formula_iupac 'C18 H18 N2 S2'
_chemical_formula_moiety 'C18 H18 N2 S2'
_chemical_formula_sum 'C18 H18 N2 S2'
_chemical_formula_weight 326.46
_chemical_name_common 3-Indolylethylbenzyldithiocarbamate
_chemical_name_systematic
;
Benzyl N-[2-(1<i>H</i>-indol-3-yl)ethyl]dithiocarbamate
;
_space_group_IT_number 9
_symmetry_cell_setting monoclinic
_symmetry_space_group_name_Hall 'C -2yc'
_symmetry_space_group_name_H-M 'C 1 c 1'
_atom_sites_solution_hydrogens geom
_atom_sites_solution_primary direct
_atom_sites_solution_secondary difmap
_audit_creation_method SHELXL-97
_cell_angle_alpha 90.00
_cell_angle_beta 102.522(18)
_cell_angle_gamma 90.00
_cell_formula_units_Z 4
_cell_length_a 34.554(10)
_cell_length_b 5.459(2)
_cell_length_c 8.875(3)
_cell_measurement_reflns_used 1986
_cell_measurement_temperature 90
_cell_measurement_theta_max 28.3
_cell_measurement_theta_min 2.5
_cell_volume 1634.3(9)
_computing_cell_refinement 'DENZO and SCALEPACK (Otwinowski & Minor, 1997)'
_computing_data_collection 'COLLECT (Nonius, 2000)'
_computing_data_reduction 'DENZO and SCALEPACK (Otwinowski & Minor, 1997)'
_computing_molecular_graphics 'PLATON (Spek, 2003)'
_computing_publication_material 'SHELXL97 (Sheldrick, 1997)'
_computing_structure_refinement 'SHELXL97 (Sheldrick, 1997)'
_computing_structure_solution 'SHELXS97 (Sheldrick, 1997)'
_diffrn_ambient_temperature 90
_diffrn_measured_fraction_theta_full 0.986
_diffrn_measured_fraction_theta_max 0.986
_diffrn_measurement_device_type 'Nonius KappaCCD diffractometer with an Oxford Cryosystems Cryostream cooler'
_diffrn_measurement_method '\w scans with \k offsets'
_diffrn_radiation_monochromator graphite
_diffrn_radiation_source 'fine-focus sealed tube'
_diffrn_radiation_type MoK\a
_diffrn_radiation_wavelength 0.71073
_diffrn_reflns_av_R_equivalents 0.0131
_diffrn_reflns_av_sigmaI/netI 0.0679
_diffrn_reflns_limit_h_max 45
_diffrn_reflns_limit_h_min -45
_diffrn_reflns_limit_k_max 7
_diffrn_reflns_limit_k_min -7
_diffrn_reflns_limit_l_max 11
_diffrn_reflns_limit_l_min -11
_diffrn_reflns_number 14452
_diffrn_reflns_theta_full 28.27
_diffrn_reflns_theta_max 28.27
_diffrn_reflns_theta_min 3.62
_diffrn_standards_number 0
_exptl_absorpt_coefficient_mu 0.323
_exptl_absorpt_correction_T_max 0.9840
_exptl_absorpt_correction_T_min 0.9092
_exptl_absorpt_correction_type multi-scan
_exptl_absorpt_process_details '(SCALEPACK; Otwinowski & Minor, 1997)'
_exptl_crystal_colour colorless
_exptl_crystal_density_diffrn 1.327
_exptl_crystal_density_method 'not measured'
_exptl_crystal_description plate
_exptl_crystal_F_000 688
_exptl_crystal_size_max 0.30
_exptl_crystal_size_mid 0.27
_exptl_crystal_size_min 0.05
_refine_diff_density_max 0.277
_refine_diff_density_min -0.364
_refine_ls_abs_structure_details 'Flack (1983), 1615 Friedel pairs'
_refine_ls_abs_structure_Flack 0.44(6)
_refine_ls_extinction_method none
_refine_ls_goodness_of_fit_ref 1.063
_refine_ls_hydrogen_treatment refall
_refine_ls_matrix_type full
_refine_ls_number_parameters 271
_refine_ls_number_reflns 3638
_refine_ls_number_restraints 2
_refine_ls_restrained_S_all 1.062
_refine_ls_R_factor_all 0.0729
_refine_ls_R_factor_gt 0.0382
_refine_ls_shift/su_max 0.000
_refine_ls_shift/su_mean 0.000
_refine_ls_structure_factor_coef Fsqd
_refine_ls_weighting_details 'calc w=1/[\s^2^(Fo^2^)+(0.0459P)^2^+0.2980P] where P=(Fo^2^+2Fc^2^)/3'
_refine_ls_weighting_scheme calc
_refine_ls_wR_factor_gt 0.0743
_refine_ls_wR_factor_ref 0.0829
_reflns_number_gt 2846
_reflns_number_total 3638
_reflns_threshold_expression 'I >2\s(I)'
_cod_data_source_file sj2455.cif
_cod_data_source_block I
_cod_depositor_comments
;
The following automatic conversions were performed:
'_symmetry_cell_setting' value 'Monoclinic' changed to 'monoclinic'
according to '/home/saulius/struct/CIF-dictionaries/cif_core.dic'
dictionary named 'cif_core.dic' version 2.4.1 from 2010-06-29.

Automatic conversion script
Id: cif_fix_enum 1527 2010-12-29 10:47:43Z saulius 

The following automatic conversions were performed:

'_symmetry_cell_setting' value 'Monoclinic' changed to 'monoclinic'
according to /home/saulius/struct/CIF-dictionaries/cif_core.dic
dictionary named 'cif_core.dic' version 2.4.1 from 2010-06-29.

Automatic conversion script
Id: cif_fix_values 1715 2011-07-08 13:25:40Z adriana 
;
_cod_original_sg_symbol_H-M 'C c'
_cod_database_code 2217317
_cod_database_fobs_code 2217317

loop_
_symmetry_equiv_pos_as_xyz
'x, y, z'
'x, -y, z+1/2'
'x+1/2, y+1/2, z'
'x+1/2, -y+1/2, z+1/2'

loop_
_atom_site_type_symbol
_atom_site_label
_atom_site_fract_x
_atom_site_fract_y
_atom_site_fract_z
_atom_site_U_iso_or_equiv
_atom_site_adp_type
_atom_site_calc_flag
_atom_site_occupancy
N N1 0.46964(6) -0.5161(4) 1.1785(2) 0.0254(4) Uani d 1
C C2 0.43138(7) -0.4259(4) 1.1409(3) 0.0226(5) Uani d 1
C C3 0.42960(6) -0.2308(4) 1.0432(2) 0.0213(4) Uani d 1
C C4 0.46901(6) -0.1951(4) 1.0199(2) 0.0193(4) Uani d 1
C C5 0.49326(6) -0.3788(4) 1.1043(2) 0.0212(5) Uani d 1
C C6 0.53368(7) -0.4004(4) 1.1042(3) 0.0255(5) Uani d 1
C C7 0.54953(7) -0.2338(4) 1.0168(2) 0.0267(5) Uani d 1
C C8 0.52616(7) -0.0488(4) 0.9323(3) 0.0251(5) Uani d 1
C C9 0.48610(6) -0.0264(4) 0.9334(3) 0.0221(5) Uani d 1
C C10 0.39402(6) -0.0822(4) 0.9696(3) 0.0220(5) Uani d 1
C C11 0.35556(7) -0.1763(4) 1.0067(3) 0.0223(5) Uani d 1
N N12 0.32086(5) -0.0433(4) 0.9222(2) 0.0220(4) Uani d 1
C C13 0.29978(6) -0.1080(4) 0.7835(2) 0.0197(4) Uani d 1
S S14 0.309251(17) -0.35477(9) 0.68619(5) 0.02339(14) Uani d 1
S S15 0.261499(15) 0.10448(9) 0.71423(4) 0.02185(14) Uani d 1
C C16 0.22633(7) -0.0708(4) 0.5720(3) 0.0213(5) Uani d 1
C C17 0.19391(6) 0.1051(4) 0.4973(2) 0.0201(5) Uani d 1
C C18 0.15460(7) 0.0621(5) 0.5069(3) 0.0264(5) Uani d 1
C C19 0.12465(7) 0.2181(5) 0.4336(3) 0.0307(5) Uani d 1
C C20 0.13319(8) 0.4170(4) 0.3499(3) 0.0288(5) Uani d 1
C C21 0.17215(7) 0.4632(4) 0.3412(3) 0.0264(5) Uani d 1
C C22 0.20258(7) 0.3073(4) 0.4145(2) 0.0232(5) Uani d 1
H H1 0.4773(8) -0.640(5) 1.233(3) 0.027(7) Uiso d 1
H H2 0.4095(7) -0.498(4) 1.181(3) 0.018(5) Uiso d 1
H H6 0.5501(7) -0.527(5) 1.159(3) 0.024(6) Uiso d 1
H H7 0.5796(8) -0.242(5) 1.017(3) 0.024(6) Uiso d 1
H H8 0.5382(8) 0.073(5) 0.881(3) 0.040(8) Uiso d 1
H H9 0.4699(8) 0.095(5) 0.878(3) 0.033(7) Uiso d 1
H H10A 0.3964(7) 0.086(5) 0.999(3) 0.032(7) Uiso d 1
H H10B 0.3906(7) -0.083(4) 0.866(3) 0.024(6) Uiso d 1
H H11A 0.3577(7) -0.155(4) 1.127(3) 0.016(6) Uiso d 1
H H11B 0.3517(7) -0.341(5) 0.973(3) 0.015(5) Uiso d 1
H H12 0.3127(7) 0.076(5) 0.967(3) 0.024(6) Uiso d 1
H H16A 0.2415(7) -0.147(4) 0.500(3) 0.016(6) Uiso d 1
H H16B 0.2166(7) -0.205(5) 0.624(3) 0.026(6) Uiso d 1
H H18 0.1495(8) -0.084(5) 0.576(3) 0.033(7) Uiso d 1
H H19 0.0993(10) 0.188(5) 0.433(3) 0.037(7) Uiso d 1
H H20 0.1109(10) 0.512(6) 0.297(4) 0.047(8) Uiso d 1
H H21 0.1775(7) 0.597(5) 0.283(3) 0.028(7) Uiso d 1
H H22 0.2336(8) 0.353(4) 0.412(3) 0.026(6) Uiso d 1

loop_
_atom_site_aniso_label
_atom_site_aniso_U_11
_atom_site_aniso_U_22
_atom_site_aniso_U_33
_atom_site_aniso_U_12
_atom_site_aniso_U_13
_atom_site_aniso_U_23
N1 0.0281(10) 0.0213(10) 0.0267(10) 0.0045(8) 0.0061(8) 0.0075(9)
C2 0.0258(12) 0.0206(11) 0.0221(11) -0.0015(9) 0.0067(9) -0.0007(9)
C3 0.0239(11) 0.0188(11) 0.0201(10) -0.0019(8) 0.0023(8) -0.0004(9)
C4 0.0230(11) 0.0166(10) 0.0181(11) -0.0013(8) 0.0039(8) -0.0030(9)
C5 0.0230(12) 0.0199(11) 0.0194(11) 0.0015(8) 0.0015(9) 0.0000(8)
C6 0.0271(12) 0.0231(12) 0.0238(12) 0.0058(9) -0.0001(10) -0.0001(10)
C7 0.0230(13) 0.0260(13) 0.0308(13) 0.0004(9) 0.0051(9) -0.0044(10)
C8 0.0247(12) 0.0238(12) 0.0267(12) -0.0035(9) 0.0052(9) -0.0014(10)
C9 0.0217(12) 0.0209(11) 0.0219(11) -0.0005(9) 0.0009(9) -0.0005(9)
C10 0.0221(12) 0.0214(12) 0.0216(13) -0.0001(8) 0.0027(9) -0.0003(10)
C11 0.0234(12) 0.0223(12) 0.0204(12) -0.0001(9) 0.0031(9) -0.0006(9)
N12 0.0216(10) 0.0238(10) 0.0215(10) -0.0003(8) 0.0069(8) -0.0037(8)
C13 0.0199(11) 0.0208(11) 0.0194(11) -0.0050(8) 0.0069(8) 0.0015(9)
S14 0.0290(3) 0.0189(3) 0.0217(3) 0.0002(2) 0.0043(2) -0.0010(2)
S15 0.0224(3) 0.0210(3) 0.0213(3) -0.0007(2) 0.0029(2) -0.0029(2)
C16 0.0220(12) 0.0203(10) 0.0216(11) -0.0019(9) 0.0046(9) -0.0006(10)
C17 0.0227(11) 0.0197(11) 0.0174(10) -0.0015(8) 0.0031(8) -0.0042(9)
C18 0.0244(12) 0.0252(12) 0.0305(12) -0.0041(9) 0.0081(9) -0.0020(10)
C19 0.0183(12) 0.0314(13) 0.0422(14) -0.0011(10) 0.0058(10) -0.0043(11)
C20 0.0291(13) 0.0241(12) 0.0304(13) 0.0045(10) 0.0008(10) -0.0028(11)
C21 0.0345(14) 0.0211(11) 0.0229(12) 0.0015(10) 0.0046(9) -0.0015(10)
C22 0.0276(12) 0.0220(11) 0.0202(10) -0.0018(9) 0.0057(9) -0.0020(9)

loop_
_atom_type_symbol
_atom_type_description
_atom_type_scat_dispersion_real
_atom_type_scat_dispersion_imag
_atom_type_scat_source
C C 0.0033 0.0016 'International Tables Vol C Tables 4.2.6.8 and 6.1.1.4'
H H 0.0000 0.0000 'International Tables Vol C Tables 4.2.6.8 and 6.1.1.4'
N N 0.0061 0.0033 'International Tables Vol C Tables 4.2.6.8 and 6.1.1.4'
S S 0.1246 0.1234 'International Tables Vol C Tables 4.2.6.8 and 6.1.1.4'

loop_
_geom_angle_atom_site_label_1
_geom_angle_atom_site_label_2
_geom_angle_atom_site_label_3
_geom_angle
C5 N1 C2 109.01(19)
C5 N1 H1 124.7(18)
C2 N1 H1 126.2(18)
C3 C2 N1 109.9(2)
C3 C2 H2 127.5(13)
N1 C2 H2 122.6(13)
C2 C3 C4 106.49(19)
C2 C3 C10 128.1(2)
C4 C3 C10 125.35(19)
C9 C4 C5 118.86(19)
C9 C4 C3 133.7(2)
C5 C4 C3 107.44(18)
N1 C5 C6 130.44(19)
N1 C5 C4 107.16(18)
C6 C5 C4 122.40(19)
C7 C6 C5 117.4(2)
C7 C6 H6 119.8(14)
C5 C6 H6 122.7(14)
C6 C7 C8 121.4(2)
C6 C7 H7 119.0(14)
C8 C7 H7 119.5(14)
C9 C8 C7 121.1(2)
C9 C8 H8 118.6(17)
C7 C8 H8 120.0(17)
C8 C9 C4 118.8(2)
C8 C9 H9 122.9(17)
C4 C9 H9 118.3(17)
C3 C10 C11 113.23(19)
C3 C10 H10A 112.7(16)
C11 C10 H10A 107.0(16)
C3 C10 H10B 110.8(16)
C11 C10 H10B 107.0(16)
H10A C10 H10B 106(2)
N12 C11 C10 112.22(19)
N12 C11 H11A 109.5(13)
C10 C11 H11A 107.8(12)
N12 C11 H11B 105.6(14)
C10 C11 H11B 108.8(14)
H11A C11 H11B 113.1(19)
C13 N12 C11 124.4(2)
C13 N12 H12 117.8(17)
C11 N12 H12 117.6(17)
N12 C13 S14 124.15(17)
N12 C13 S15 111.41(16)
S14 C13 S15 124.42(13)
C13 S15 C16 103.47(10)
C17 C16 S15 106.81(15)
C17 C16 H16A 115.0(13)
S15 C16 H16A 107.4(13)
C17 C16 H16B 112.9(14)
S15 C16 H16B 108.4(14)
H16A C16 H16B 106.1(19)
C22 C17 C18 119.2(2)
C22 C17 C16 120.64(18)
C18 C17 C16 120.16(19)
C19 C18 C17 120.2(2)
C19 C18 H18 122.7(15)
C17 C18 H18 117.0(15)
C20 C19 C18 120.6(2)
C20 C19 H19 117.8(17)
C18 C19 H19 121.5(17)
C19 C20 C21 119.7(2)
C19 C20 H20 116.5(19)
C21 C20 H20 123.8(19)
C20 C21 C22 120.3(2)
C20 C21 H21 118.9(16)
C22 C21 H21 120.8(16)
C17 C22 C21 120.1(2)
C17 C22 H22 120.5(13)
C21 C22 H22 119.3(13)

loop_
_geom_bond_atom_site_label_1
_geom_bond_atom_site_label_2
_geom_bond_distance
N1 C5 1.377(3)
N1 C2 1.382(3)
N1 H1 0.84(3)
C2 C3 1.366(3)
C2 H2 0.99(3)
C3 C4 1.434(3)
C3 C10 1.499(3)
C4 C9 1.408(3)
C4 C5 1.413(3)
C5 C6 1.402(3)
C6 C7 1.383(3)
C6 H6 0.96(3)
C7 C8 1.405(3)
C7 H7 1.04(3)
C8 C9 1.391(3)
C8 H8 0.95(3)
C9 H9 0.94(3)
C10 C11 1.526(3)
C10 H10A 0.95(3)
C10 H10B 0.90(3)
C11 N12 1.462(3)
C11 H11A 1.06(2)
C11 H11B 0.95(3)
N12 C13 1.335(3)
N12 H12 0.84(3)
C13 S14 1.670(2)
C13 S15 1.767(2)
S15 C16 1.822(2)
C16 C17 1.515(3)
C16 H16A 1.00(2)
C16 H16B 0.97(3)
C17 C22 1.394(3)
C17 C18 1.399(3)
C18 C19 1.388(4)
C18 H18 1.04(3)
C19 C20 1.383(4)
C19 H19 0.89(3)
C20 C21 1.388(4)
C20 H20 0.96(3)
C21 C22 1.399(3)
C21 H21 0.93(3)
C22 H22 1.10(3)

loop_
_geom_hbond_atom_site_label_D
_geom_hbond_atom_site_label_H
_geom_hbond_atom_site_label_A
_geom_hbond_site_symmetry_A
_geom_hbond_distance_DH
_geom_hbond_distance_HA
_geom_hbond_distance_DA
_geom_hbond_angle_DHA
_geom_hbond_publ_flag
C11 H11B S14 . 0.95(3) 2.65(2) 3.103(2) 109.6(17) y
C16 H16A S14 . 1.00(2) 2.80(2) 3.222(2) 106.1(15) y
N12 H12 S14 2 0.84(3) 2.50(3) 3.283(2) 156(2) y
C16 H16A S15 2_554 1.00(2) 2.78(2) 3.642(3) 144.8(17) y
N1 H1 Cg2 2_565 0.84(3) 2.658 3.373 143.65 y
C8 H8 Cg2 2_554 0.95(3) 3.244 3.868 124.79 y
C9 H9 Cg1 2_554 0.94(3) 2.807 3.574 140.03 y
C18 H18 Cg3 2_555 1.04(3) 3.174 4.053 142.60 y
C21 H21 Cg3 2_544 0.93(3) 3.212 3.946 136.93 y

loop_
_geom_torsion_atom_site_label_1
_geom_torsion_atom_site_label_2
_geom_torsion_atom_site_label_3
_geom_torsion_atom_site_label_4
_geom_torsion
C5 N1 C2 C3 -0.1(2)
N1 C2 C3 C4 -0.7(2)
N1 C2 C3 C10 178.0(2)
C2 C3 C4 C9 -179.8(2)
C10 C3 C4 C9 1.4(4)
C2 C3 C4 C5 1.3(2)
C10 C3 C4 C5 -177.5(2)
C2 N1 C5 C6 -179.1(2)
C2 N1 C5 C4 0.9(2)
C9 C4 C5 N1 179.51(19)
C3 C4 C5 N1 -1.4(2)
C9 C4 C5 C6 -0.5(3)
C3 C4 C5 C6 178.6(2)
N1 C5 C6 C7 179.8(2)
C4 C5 C6 C7 -0.2(3)
C5 C6 C7 C8 0.5(3)
C6 C7 C8 C9 0.0(3)
C7 C8 C9 C4 -0.7(3)
C5 C4 C9 C8 0.9(3)
C3 C4 C9 C8 -177.9(2)
C2 C3 C10 C11 -3.0(3)
C4 C3 C10 C11 175.5(2)
C3 C10 C11 N12 -174.57(19)
C10 C11 N12 C13 90.3(2)
C11 N12 C13 S14 1.2(3)
C11 N12 C13 S15 -177.21(16)
N12 C13 S15 C16 -158.35(15)
S14 C13 S15 C16 23.20(17)
C13 S15 C16 C17 -175.57(14)
S15 C16 C17 C22 62.1(2)
S15 C16 C17 C18 -119.77(19)
C22 C17 C18 C19 0.6(3)
C16 C17 C18 C19 -177.6(2)
C17 C18 C19 C20 0.2(3)
C18 C19 C20 C21 -1.0(4)
C19 C20 C21 C22 1.0(3)
C18 C17 C22 C21 -0.5(3)
C16 C17 C22 C21 177.59(19)
C20 C21 C22 C17 -0.2(3)

loop_
_cod_related_entry_id
_cod_related_entry_database
_cod_related_entry_code
1 ChemSpider 9834616
